data_4032459
loop_
_publ_author_name
'Yan, Qiao'
'Gin, Emma'
'Banwell, Martin G.'
'Willis, Anthony C.'
'Carr, Paul D.'

_publ_section_title
;
 A Unified Approach to the Isomeric \a-, \b-, \g-, and \d-Carbolines via
 their 6,7,8,9-Tetrahydro Counterparts.
;
_journal_issue 8
_journal_name_full 'The Journal of organic chemistry'
_journal_page_first 4328
_journal_page_last 4335
_journal_paper_doi 10.1021/acs.joc.7b00323
_journal_volume 82
_journal_year 2017
_chemical_absolute_configuration unk
_chemical_formula_moiety 'C24 H20 N4'
_chemical_formula_sum 'C24 H20 N4'
_chemical_formula_weight 364.45
_space_group_IT_number 19
_symmetry_cell_setting orthorhombic
_symmetry_space_group_name_Hall 'P 2ac 2ab'
_symmetry_space_group_name_H-M 'P 21 21 21'
_atom_sites_solution_hydrogens difmap
_atom_sites_solution_primary direct
_audit_creation_date 2016-08-30
_audit_creation_method CRYSTALS_ver_14.43
_audit_update_record
;
2016-08-30 # Formatted by publCIF

;
_cell_angle_alpha 90
_cell_angle_beta 90
_cell_angle_gamma 90
_cell_formula_units_Z 4
_cell_length_a 9.5865(2)
_cell_length_b 13.2423(4)
_cell_length_c 15.1680(4)
_cell_measurement_reflns_used 10769
_cell_measurement_temperature 150
_cell_measurement_theta_max 25
_cell_measurement_theta_min 4
_cell_volume 1925.54(9)
_computing_cell_refinement
; 
 CrysAlisPro, Agilent Technologies, (2013), Yarnton, England 
;
_computing_data_collection 'CrysAlisPro, (Agilent Technologies)'
_computing_data_reduction
; 
 CrysAlisPro, Agilent Technologies, (2013), Yarnton, England 
;
_computing_molecular_graphics 'PLATON (Spek, 2009)'
_computing_publication_material 'CRYSTALS (Betteridge et al., 2003)'
_computing_structure_refinement 'CRYSTALS (Betteridge et al., 2003)'
_computing_structure_solution 'CRYSTALS (Betteridge et al., 2003)'
_diffrn_ambient_temperature 150
_diffrn_measured_fraction_theta_full 0.978
_diffrn_measured_fraction_theta_max 0.922
_diffrn_measurement_device Area
_diffrn_measurement_device_type 'Oxford Diffraction SuperNova'
_diffrn_measurement_method \w
_diffrn_radiation_monochromator graphite
_diffrn_radiation_type 'Mo K\a'
_diffrn_radiation_wavelength 0.71073
_diffrn_reflns_av_R_equivalents 0.037
_diffrn_reflns_limit_h_max 11
_diffrn_reflns_limit_h_min -11
_diffrn_reflns_limit_k_max 15
_diffrn_reflns_limit_k_min -15
_diffrn_reflns_limit_l_max 18
_diffrn_reflns_limit_l_min -18
_diffrn_reflns_number 25036
_diffrn_reflns_theta_full 25.051
_diffrn_reflns_theta_max 25.998
_diffrn_reflns_theta_min 3.357
_diffrn_standards_number 0
_exptl_absorpt_coefficient_mu 0.076
_exptl_absorpt_correction_T_max 0.97
_exptl_absorpt_correction_T_min 0.91
_exptl_absorpt_correction_type multi-scan
_exptl_absorpt_process_details
; 
 CrysAlisPro, Agilent Technologies, (2013), Yarnton, England 
;
_exptl_crystal_colour colourless
_exptl_crystal_density_diffrn 1.257
_exptl_crystal_density_method 'not measured'
_exptl_crystal_description block
_exptl_crystal_F_000 768
_exptl_crystal_size_max 0.847
_exptl_crystal_size_mid 0.613
_exptl_crystal_size_min 0.415
_refine_diff_density_max 0.17
_refine_diff_density_min -0.21
_refine_ls_extinction_coef 224(13)
_refine_ls_extinction_method 'Larson (1970), Equation 22'
_refine_ls_goodness_of_fit_ref 1.0000
_refine_ls_hydrogen_treatment constr
_refine_ls_matrix_type full
_refine_ls_number_parameters 254
_refine_ls_number_reflns 1987
_refine_ls_number_restraints 0
_refine_ls_R_factor_all 0.0389
_refine_ls_R_factor_gt 0.0317
_refine_ls_shift/su_max 0.0001828
_refine_ls_shift/su_mean 0.0000275
_refine_ls_structure_factor_coef Fsqd
_refine_ls_weighting_details
;
 Method= Quasi-Unit weights 
 W = 1.0 or 1./2F 
;
_refine_ls_weighting_scheme calc
_refine_ls_wR_factor_all 0.0752
_refine_ls_wR_factor_gt 0.0614
_refine_ls_wR_factor_ref 0.0733
_reflns_limit_h_max 11
_reflns_limit_h_min 0
_reflns_limit_k_max 15
_reflns_limit_k_min 0
_reflns_limit_l_max 18
_reflns_limit_l_min 0
_reflns_number_gt 1805
_reflns_number_total 1994
_reflns_threshold_expression I>2.0\s(I)
_oxford_diffrn_Wilson_B_factor 2.24
_oxford_diffrn_Wilson_scale 0.02
_oxford_refine_ls_r_factor_ref 0.0388
_oxford_refine_ls_scale 7.14(19)
_oxford_reflns_number_all 1989
_oxford_reflns_threshold_expression_ref I>-3.0\s(I)
_oxford_structure_analysis_title 'C:\Users\PaulCarr\Desktop\ban16_ At 11:'
_cod_data_source_file jo7b00323_si_005.cif
_cod_data_source_block ban16_pc25x
_cod_original_sg_symbol_H-M 'P 21 21 21 '
_cod_database_code 4032459
_publcif_datablock.id {d74c03b2-cb68-4e6b-a174-72745c141a81}

loop_
_symmetry_equiv_pos_as_xyz
x,y,z
x+1/2,-y+1/2,-z
-x,y+1/2,-z+1/2
-x+1/2,-y,z+1/2

loop_
_atom_site_label
_atom_site_type_symbol
_atom_site_fract_x
_atom_site_fract_y
_atom_site_fract_z
_atom_site_U_iso_or_equiv
_atom_site_occupancy
_atom_site_adp_type
_atom_site_refinement_flags_posn
N1 N 0.0313(2) 0.32420(18) 0.77539(15) 0.0352 1.0000 Uani .
N2 N -0.1563(2) 0.41707(16) 0.58048(13) 0.0279 1.0000 Uani .
N51 N 0.5282(2) 0.41851(16) 0.98632(13) 0.0294 1.0000 Uani .
N52 N 0.3053(2) 0.27510(15) 0.83314(13) 0.0255 1.0000 Uani .
C1 C -0.0658(3) 0.2559(2) 0.80000(18) 0.0369 1.0000 Uani .
C2 C -0.1880(3) 0.2378(2) 0.75513(17) 0.0322 1.0000 Uani .
C3 C -0.2131(3) 0.29529(18) 0.67966(16) 0.0264 1.0000 Uani .
C4 C -0.3250(3) 0.30320(19) 0.61670(16) 0.0273 1.0000 Uani .
C5 C -0.4550(3) 0.2563(2) 0.60837(19) 0.0364 1.0000 Uani .
C6 C -0.5411(3) 0.2860(2) 0.5403(2) 0.0429 1.0000 Uani .
C7 C -0.4995(3) 0.3602(2) 0.4803(2) 0.0427 1.0000 Uani .
C8 C -0.3720(3) 0.4085(2) 0.48757(17) 0.0363 1.0000 Uani .
C9 C -0.2860(3) 0.37965(19) 0.55727(16) 0.0274 1.0000 Uani .
C10 C -0.1123(2) 0.36639(18) 0.65482(16) 0.0246 1.0000 Uani .
C11 C 0.0101(3) 0.3786(2) 0.70292(17) 0.0303 1.0000 Uani .
C12 C 0.1205(3) 0.4529(2) 0.6772(2) 0.0467 1.0000 Uani .
C51 C 0.6268(3) 0.3460(2) 0.99583(16) 0.0313 1.0000 Uani .
C52 C 0.6219(3) 0.2535(2) 0.95620(15) 0.0291 1.0000 Uani .
C53 C 0.5075(2) 0.23264(18) 0.90229(14) 0.0238 1.0000 Uani .
C54 C 0.4656(3) 0.14908(19) 0.84760(16) 0.0265 1.0000 Uani .
C55 C 0.5229(3) 0.05436(19) 0.82976(17) 0.0307 1.0000 Uani .
C56 C 0.4564(3) -0.0075(2) 0.77017(18) 0.0384 1.0000 Uani .
C57 C 0.3326(3) 0.0230(2) 0.72936(18) 0.0381 1.0000 Uani .
C58 C 0.2726(3) 0.1157(2) 0.74627(17) 0.0342 1.0000 Uani .
C59 C 0.3410(3) 0.17841(19) 0.80632(15) 0.0255 1.0000 Uani .
C60 C 0.4059(2) 0.30809(18) 0.89181(15) 0.0229 1.0000 Uani .
C61 C 0.4176(3) 0.40102(19) 0.93473(15) 0.0255 1.0000 Uani .
C62 C 0.3112(3) 0.4822(2) 0.92390(18) 0.0357 1.0000 Uani .
H11 H -0.0443 0.2152 0.8544 0.0439 1.0000 Uiso R
H21 H -0.1078 0.4684 0.5520 0.0342 1.0000 Uiso R
H51 H -0.4793 0.2014 0.6510 0.0427 1.0000 Uiso R
H61 H -0.6393 0.2549 0.5340 0.0508 1.0000 Uiso R
H71 H -0.5608 0.3791 0.4302 0.0510 1.0000 Uiso R
H81 H -0.3421 0.4627 0.4472 0.0439 1.0000 Uiso R
H123 H 0.1849 0.4196 0.6414 0.0716 1.0000 Uiso R
H122 H 0.1796 0.4759 0.7259 0.0710 1.0000 Uiso R
H121 H 0.0818 0.5126 0.6383 0.0706 1.0000 Uiso R
H624 H -0.2589 0.1823 0.7769 0.0385 1.0000 Uiso R
H511 H 0.7088 0.3647 1.0323 0.0384 1.0000 Uiso R
H521 H 0.2215 0.3057 0.8224 0.0309 1.0000 Uiso R
H551 H 0.6092 0.0357 0.8595 0.0373 1.0000 Uiso R
H561 H 0.4958 -0.0752 0.7581 0.0443 1.0000 Uiso R
H571 H 0.2890 -0.0277 0.6880 0.0461 1.0000 Uiso R
H581 H 0.1862 0.1389 0.7179 0.0416 1.0000 Uiso R
H622 H 0.3347 0.5390 0.9593 0.0527 1.0000 Uiso R
H623 H 0.2163 0.4584 0.9381 0.0523 1.0000 Uiso R
H621 H 0.3086 0.5031 0.8633 0.0523 1.0000 Uiso R
H625 H 0.6948 0.2040 0.9628 0.0345 1.0000 Uiso R

loop_
_atom_site_aniso_label
_atom_site_aniso_U_11
_atom_site_aniso_U_22
_atom_site_aniso_U_33
_atom_site_aniso_U_23
_atom_site_aniso_U_13
_atom_site_aniso_U_12
N1 0.0262(11) 0.0416(13) 0.0379(12) 0.0112(11) -0.0030(10) -0.0001(11)
N2 0.0242(11) 0.0305(11) 0.0291(10) 0.0042(9) -0.0008(9) -0.0026(10)
N51 0.0308(11) 0.0323(11) 0.0250(10) -0.0005(9) -0.0007(10) -0.0037(10)
N52 0.0203(10) 0.0281(11) 0.0279(10) 0.0013(9) -0.0036(9) 0.0010(9)
C1 0.0307(14) 0.0435(16) 0.0365(14) 0.0168(14) -0.0009(12) 0.0010(13)
C2 0.0280(13) 0.0319(14) 0.0366(14) 0.0088(12) 0.0063(12) -0.0012(12)
C3 0.0219(12) 0.0248(12) 0.0324(13) -0.0005(11) 0.0051(11) 0.0004(11)
C4 0.0237(12) 0.0284(13) 0.0299(13) -0.0048(11) 0.0023(11) 0.0019(11)
C5 0.0269(14) 0.0356(15) 0.0468(16) -0.0124(14) 0.0025(13) -0.0036(13)
C6 0.0267(14) 0.0481(18) 0.0539(18) -0.0173(16) -0.0060(14) 0.0000(14)
C7 0.0353(16) 0.0521(18) 0.0407(16) -0.0153(14) -0.0119(14) 0.0101(15)
C8 0.0368(15) 0.0425(16) 0.0294(13) -0.0073(13) -0.0056(13) 0.0063(14)
C9 0.0229(12) 0.0305(13) 0.0289(13) -0.0059(11) -0.0003(11) 0.0030(11)
C10 0.0223(12) 0.0234(12) 0.0280(12) 0.0023(10) -0.0003(11) 0.0017(10)
C11 0.0229(13) 0.0347(14) 0.0332(13) 0.0047(12) -0.0001(11) -0.0020(12)
C12 0.0320(15) 0.0568(19) 0.0512(18) 0.0144(16) -0.0094(15) -0.0177(15)
C51 0.0290(13) 0.0407(15) 0.0244(12) 0.0008(12) -0.0042(11) -0.0033(13)
C52 0.0254(12) 0.0345(14) 0.0273(12) 0.0046(12) -0.0022(11) 0.0039(12)
C53 0.0231(12) 0.0279(12) 0.0203(11) 0.0026(10) 0.0031(10) 0.0009(11)
C54 0.0273(12) 0.0278(13) 0.0244(12) 0.0028(10) 0.0059(11) -0.0021(11)
C55 0.0331(13) 0.0272(12) 0.0317(13) 0.0037(11) 0.0106(12) 0.0027(12)
C56 0.0521(18) 0.0266(14) 0.0364(15) -0.0012(12) 0.0167(14) -0.0017(14)
C57 0.0524(18) 0.0305(14) 0.0315(13) -0.0059(12) 0.0085(14) -0.0120(14)
C58 0.0350(15) 0.0383(15) 0.0292(13) -0.0001(12) 0.0027(12) -0.0101(13)
C59 0.0251(12) 0.0284(12) 0.0228(11) -0.0010(10) 0.0027(10) -0.0035(11)
C60 0.0210(12) 0.0289(12) 0.0189(11) 0.0011(10) 0.0014(10) -0.0005(11)
C61 0.0265(13) 0.0272(12) 0.0229(11) 0.0018(11) 0.0022(11) 0.0016(11)
C62 0.0351(15) 0.0322(14) 0.0399(15) -0.0033(12) -0.0027(14) 0.0046(13)

loop_
_atom_type_symbol
_atom_type_scat_dispersion_real
_atom_type_scat_dispersion_imag
_atom_type_scat_Cromer_Mann_a1
_atom_type_scat_Cromer_Mann_b1
_atom_type_scat_Cromer_Mann_a2
_atom_type_scat_Cromer_Mann_b2
_atom_type_scat_Cromer_Mann_a3
_atom_type_scat_Cromer_Mann_b3
_atom_type_scat_Cromer_Mann_a4
_atom_type_scat_Cromer_Mann_b4
_atom_type_scat_Cromer_Mann_c
_atom_type_scat_source
C 0.0033 0.0016 2.3100 20.8439 1.0200 10.2075 1.5886 0.5687 0.8650 51.6512 0.2156 'International Tables Vol C 4.2.6.8 and 6.1.1.4'
H 0.0000 0.0000 0.4930 10.5109 0.3229 26.1257 0.1402 3.1424 0.0408 57.7998 0.0030 'International Tables Vol C 4.2.6.8 and 6.1.1.4'
N 0.0061 0.0033 12.2126 0.0057 3.1322 9.8933 2.0125 28.9975 1.1663 0.5826 -11.5290 'International Tables Vol C 4.2.6.8 and 6.1.1.4'

loop_
_geom_angle_atom_site_label_1
_geom_angle_atom_site_label_2
_geom_angle_atom_site_label_3
_geom_angle
_geom_angle_publ_flag
C1 N1 C11 119.1(2) yes
C9 N2 C10 108.0(2) yes
C9 N2 H21 126.4 no
C10 N2 H21 125.6 no
C51 N51 C61 119.5(2) yes
C59 N52 C60 108.0(2) yes
C59 N52 H521 125.0 no
C60 N52 H521 126.0 no
N1 C1 C2 124.5(2) yes
N1 C1 H11 116.3 no
C2 C1 H11 119.1 no
C1 C2 C3 117.2(2) yes
C1 C2 H624 121.0 no
C3 C2 H624 121.8 no
C2 C3 C4 135.4(2) yes
C2 C3 C10 117.9(2) yes
C4 C3 C10 106.7(2) yes
C3 C4 C5 133.8(2) yes
C3 C4 C9 106.2(2) yes
C5 C4 C9 120.0(2) yes
C4 C5 C6 118.3(3) yes
C4 C5 H51 118.2 no
C6 C5 H51 123.5 no
C5 C6 C7 121.2(3) yes
C5 C6 H61 120.1 no
C7 C6 H61 118.7 no
C6 C7 C8 121.7(3) yes
C6 C7 H71 120.5 no
C8 C7 H71 117.9 no
C7 C8 C9 117.1(3) yes
C7 C8 H81 122.9 no
C9 C8 H81 119.9 no
C4 C9 C8 121.7(2) yes
C4 C9 N2 109.5(2) yes
C8 C9 N2 128.8(2) yes
C3 C10 N2 109.6(2) yes
C3 C10 C11 121.3(2) yes
N2 C10 C11 129.1(2) yes
C10 C11 N1 120.0(2) yes
C10 C11 C12 122.4(2) yes
N1 C11 C12 117.6(2) yes
C11 C12 H123 108.1 no
C11 C12 H122 114.6 no
H123 C12 H122 101.7 no
C11 C12 H121 112.9 no
H123 C12 H121 105.2 no
H122 C12 H121 113.1 no
N51 C51 C52 124.4(2) yes
N51 C51 H511 115.8 no
C52 C51 H511 119.7 no
C51 C52 C53 117.5(2) yes
C51 C52 H625 122.7 no
C53 C52 H625 119.8 no
C52 C53 C54 135.1(2) yes
C52 C53 C60 118.1(2) yes
C54 C53 C60 106.8(2) yes
C53 C54 C55 133.9(2) yes
C53 C54 C59 106.3(2) yes
C55 C54 C59 119.8(2) yes
C54 C55 C56 118.7(3) yes
C54 C55 H551 118.2 no
C56 C55 H551 123.1 no
C55 C56 C57 120.8(3) yes
C55 C56 H561 118.9 no
C57 C56 H561 120.2 no
C56 C57 C58 121.9(3) yes
C56 C57 H571 115.8 no
C58 C57 H571 122.3 no
C57 C58 C59 117.0(3) yes
C57 C58 H581 123.2 no
C59 C58 H581 119.7 no
C54 C59 C58 121.8(2) yes
C54 C59 N52 109.6(2) yes
C58 C59 N52 128.7(2) yes
C53 C60 N52 109.4(2) yes
C53 C60 C61 121.2(2) yes
N52 C60 C61 129.4(2) yes
C60 C61 N51 119.3(2) yes
C60 C61 C62 121.9(2) yes
N51 C61 C62 118.8(2) yes
C61 C62 H622 110.2 no
C61 C62 H623 112.2 no
H622 C62 H623 110.4 no
C61 C62 H621 109.3 no
H622 C62 H621 108.6 no
H623 C62 H621 106.1 no

loop_
_geom_bond_atom_site_label_1
_geom_bond_atom_site_label_2
_geom_bond_distance
_geom_bond_publ_flag
N1 C1 1.351(3) yes
N1 C11 1.330(3) yes
N2 C9 1.383(3) yes
N2 C10 1.378(3) yes
N2 H21 0.931 no
N51 C51 1.355(3) yes
N51 C61 1.338(3) yes
N52 C59 1.386(3) yes
N52 C60 1.383(3) yes
N52 H521 0.914 no
C1 C2 1.376(4) yes
C1 H11 1.006 no
C2 C3 1.395(3) yes
C2 H624 1.055 no
C3 C4 1.441(3) yes
C3 C10 1.401(3) yes
C4 C5 1.398(3) yes
C4 C9 1.406(4) yes
C5 C6 1.379(4) yes
C5 H51 1.001 no
C6 C7 1.398(4) yes
C6 H61 1.032 no
C7 C8 1.384(4) yes
C7 H71 0.992 no
C8 C9 1.394(4) yes
C8 H81 0.986 no
C10 C11 1.391(3) yes
C11 C12 1.497(4) yes
C12 H123 0.932 no
C12 H122 0.980 no
C12 H121 1.054 no
C51 C52 1.366(4) yes
C51 H511 0.992 no
C52 C53 1.395(3) yes
C52 H625 0.963 no
C53 C54 1.440(3) yes
C53 C60 1.404(3) yes
C54 C55 1.396(3) yes
C54 C59 1.404(3) yes
C55 C56 1.376(4) yes
C55 H551 0.975 no
C56 C57 1.399(4) yes
C56 H561 0.989 no
C57 C58 1.380(4) yes
C57 H571 1.010 no
C58 C59 1.396(3) yes
C58 H581 0.982 no
C60 C61 1.397(3) yes
C61 C62 1.491(3) yes
C62 H622 0.951 no
C62 H623 0.986 no
C62 H621 0.960 no

loop_
_geom_hbond_atom_site_label_D
_geom_hbond_atom_site_label_H
_geom_hbond_atom_site_label_A
_geom_hbond_site_symmetry_A
_geom_hbond_angle_DHA
_geom_hbond_distance_DH
_geom_hbond_distance_HA
_geom_hbond_distance_DA
_geom_hbond_publ_flag
N2 H21 N51 4_564 172.87(9) 0.93(3) 1.96(3) 2.879(4) yes
N52 H521 N1 . 158.64(9) 0.91(3) 1.97(3) 2.844(4) yes

loop_
_publcif_info_datablock.id
_publcif_info_datablock.publ_exptl
_publcif_info_datablock.publ_geom
_publcif_info_datablock.structure
{d74c03b2-cb68-4e6b-a174-72745c141a81} y y y

loop_
_publcif_info_tables.block_id
_publcif_info_tables.reference_item
{d74c03b2-cb68-4e6b-a174-72745c141a81} '_geom_bond_atom_site_label_1'
{d74c03b2-cb68-4e6b-a174-72745c141a81} '_geom_hbond_atom_site_label_D'
